data_7016933
loop_
_publ_author_name
'Yu, Jiangang'
'Huang, Wei'
'Wang, Lin'
'Redshaw, Carl'
'Sun, Wen-Hua'

_publ_section_title
;
 2-[1-(2,6-Dibenzhydryl-4-methylphenylimino)ethyl]-6-[1-(arylimino)ethyl]pyridylcobalt(ii)
 dichlorides: Synthesis, characterization and ethylene polymerization
 behavior.
;
_journal_issue 39
_journal_name_full 'Dalton transactions (Cambridge, England : 2003)'
_journal_page_first 10209
_journal_page_last 10214
_journal_paper_doi 10.1039/c1dt11062d
_journal_volume 40
_journal_year 2011
_chemical_formula_sum 'C106 H102 Cl4 Co2 N6'
_chemical_formula_weight 1719.60
_chemical_name_systematic
;
?
;
_space_group_IT_number 2
_symmetry_cell_setting triclinic
_symmetry_space_group_name_Hall '-P 1'
_symmetry_space_group_name_H-M 'P -1'
_atom_sites_solution_hydrogens geom
_atom_sites_solution_primary direct
_atom_sites_solution_secondary difmap
_audit_creation_method SHELXL-97
_cell_angle_alpha 89.00(3)
_cell_angle_beta 77.66(3)
_cell_angle_gamma 88.11(3)
_cell_formula_units_Z 2
_cell_length_a 13.237(3)
_cell_length_b 16.590(3)
_cell_length_c 25.640(5)
_cell_measurement_reflns_used 16338
_cell_measurement_temperature 293(2)
_cell_measurement_theta_max 27.44
_cell_measurement_theta_min 1.4657
_cell_volume 5497(2)
_computing_cell_refinement 'CrystalClear (Rigaku Inc., 2007)'
_computing_data_collection 'CrystalClear (Rigaku Inc., 2007)'
_computing_data_reduction 'CrystalClear (Rigaku Inc., 2007)'
_computing_molecular_graphics 'XP in Siemens SHELXTL (Sheldrick, 1994)'
_computing_publication_material 'SHELX97 (Sheldrick, 1997)'
_computing_structure_refinement 'SHELXL-97 (Sheldrick, 1997)'
_computing_structure_solution 'SHELXS-97 (Sheldrick, 1990)'
_diffrn_ambient_temperature 293(2)
_diffrn_measured_fraction_theta_full 0.994
_diffrn_measured_fraction_theta_max 0.994
_diffrn_measurement_device_type 'MM007-HF CCD(Saturn 724+)'
_diffrn_measurement_method '\w scans at fixed \c = 45\%'
_diffrn_radiation_monochromator Confocal
_diffrn_radiation_source 'rotating anode'
_diffrn_radiation_type MoK\a
_diffrn_radiation_wavelength 0.71073
_diffrn_reflns_av_R_equivalents 0.0461
_diffrn_reflns_av_sigmaI/netI 0.0604
_diffrn_reflns_limit_h_max 17
_diffrn_reflns_limit_h_min -17
_diffrn_reflns_limit_k_max 21
_diffrn_reflns_limit_k_min -21
_diffrn_reflns_limit_l_max 33
_diffrn_reflns_limit_l_min -33
_diffrn_reflns_number 68283
_diffrn_reflns_theta_full 27.44
_diffrn_reflns_theta_max 27.44
_diffrn_reflns_theta_min 0.81
_exptl_absorpt_coefficient_mu 0.441
_exptl_absorpt_correction_T_max 0.9275
_exptl_absorpt_correction_T_min 0.8853
_exptl_absorpt_correction_type numerical
_exptl_absorpt_process_details 'SADABS (Sheldrick, 1996)'
_exptl_crystal_colour brown
_exptl_crystal_density_diffrn 1.039
_exptl_crystal_density_method 'not measured'
_exptl_crystal_description block
_exptl_crystal_F_000 1804
_exptl_crystal_size_max 0.380
_exptl_crystal_size_mid 0.281
_exptl_crystal_size_min 0.230
_platon_squeeze_details ' ?'
_refine_diff_density_max 1.388
_refine_diff_density_min -0.480
_refine_diff_density_rms 0.072
_refine_ls_extinction_method none
_refine_ls_goodness_of_fit_ref 1.037
_refine_ls_hydrogen_treatment constr
_refine_ls_matrix_type full
_refine_ls_number_parameters 1082
_refine_ls_number_reflns 24934
_refine_ls_number_restraints 36
_refine_ls_restrained_S_all 1.037
_refine_ls_R_factor_gt 0.0634
_refine_ls_shift/su_max 0.001
_refine_ls_shift/su_mean 0.000
_refine_ls_structure_factor_coef Fsqd
_refine_ls_weighting_details 'calc w=1/[\s^2^(Fo^2^)+(0.0788P)^2^+4.9600P] where P=(Fo^2^+2Fc^2^)/3'
_refine_ls_weighting_scheme calc
_refine_ls_wR_factor_gt 0.1696
_refine_ls_wR_factor_ref 0.1795
_reflns_number_gt 19718
_reflns_number_total 24934
_reflns_threshold_expression >2sigma(I)
_cod_data_source_file c1dt11062d.txt
_cod_data_source_block Co5
_cod_depositor_comments
;
The following automatic conversions were performed:

'_symmetry_cell_setting' value 'Triclinic' changed to 'triclinic'
according to /home/saulius/struct/CIF-dictionaries/cif_core.dic
dictionary named 'cif_core.dic' version 2.4.1 from 2010-06-29.

Automatic conversion script
Id: cif_fix_values 1715 2011-07-08 13:25:40Z adriana 
;
_cod_original_cell_volume 5497.2(19)
_cod_original_sg_symbol_H-M P-1
_cod_database_code 7016933
_refine_ls_r_factor_ref 0.0761

loop_
_symmetry_equiv_pos_as_xyz
'x, y, z'
'-x, -y, -z'

loop_
_atom_site_label
_atom_site_type_symbol
_atom_site_fract_x
_atom_site_fract_y
_atom_site_fract_z
_atom_site_U_iso_or_equiv
_atom_site_adp_type
_atom_site_occupancy
_atom_site_symmetry_multiplicity
_atom_site_calc_flag
_atom_site_refinement_flags
_atom_site_disorder_assembly
_atom_site_disorder_group
Co Co 0.58342(3) 0.83421(2) 0.317398(15) 0.02892(9) Uani 1 1 d . . .
Co' Co 0.41497(3) 0.35673(2) 0.261963(16) 0.03170(10) Uani 1 1 d . . .
Cl2 Cl 0.55837(6) 0.85761(4) 0.23231(3) 0.03932(16) Uani 1 1 d . . .
N2 N 0.61986(17) 0.71510(13) 0.30123(9) 0.0300(5) Uani 1 1 d . . .
Cl2' Cl 0.59361(5) 0.36565(4) 0.24252(3) 0.03845(16) Uani 1 1 d . . .
N1 N 0.75160(16) 0.82168(13) 0.30705(9) 0.0276(4) Uani 1 1 d . . .
Cl1 Cl 0.55610(6) 0.94742(4) 0.36575(3) 0.03971(16) Uani 1 1 d . . .
N2' N 0.43084(18) 0.23441(14) 0.26386(10) 0.0342(5) Uani 1 1 d . . .
Cl1' Cl 0.32999(6) 0.47656(4) 0.26722(3) 0.03989(16) Uani 1 1 d . . .
N1' N 0.38372(17) 0.31730(13) 0.18759(10) 0.0315(5) Uani 1 1 d . . .
C40 C 0.5424(2) 0.66459(16) 0.30311(11) 0.0305(5) Uani 1 1 d . . .
N3 N 0.44480(17) 0.76962(14) 0.35089(9) 0.0317(5) Uani 1 1 d . . .
N3' N 0.38546(19) 0.32459(15) 0.34591(10) 0.0388(5) Uani 1 1 d . . .
C42 C 0.4426(2) 0.69757(16) 0.33349(11) 0.0317(6) Uani 1 1 d . . .
C28 C 0.8189(2) 1.02242(17) 0.20006(11) 0.0331(6) Uani 1 1 d . . .
C14 C 0.8349(2) 0.89007(16) 0.36956(11) 0.0304(5) Uani 1 1 d . . .
C19' C 0.3384(2) 0.37066(16) 0.15383(11) 0.0314(6) Uani 1 1 d . . .
C19 C 0.8165(2) 0.88413(15) 0.31797(11) 0.0298(5) Uani 1 1 d . . .
C18 C 0.8543(2) 0.94056(16) 0.27794(11) 0.0295(5) Uani 1 1 d . . .
C36 C 0.7176(2) 0.69197(16) 0.28157(11) 0.0303(5) Uani 1 1 d . . .
C17 C 0.9182(2) 0.99956(16) 0.28987(11) 0.0328(6) Uani 1 1 d . . .
H17A H 0.9455 1.0368 0.2635 0.039 Uiso 1 1 calc R . .
C35 C 0.7927(2) 0.75401(15) 0.28812(11) 0.0305(5) Uani 1 1 d . . .
C37 C 0.7421(2) 0.61717(17) 0.25881(13) 0.0396(7) Uani 1 1 d . . .
H37A H 0.8103 0.6018 0.2441 0.048 Uiso 1 1 calc R . .
C39 C 0.5610(2) 0.58825(17) 0.28124(12) 0.0353(6) Uani 1 1 d . . .
H39A H 0.5071 0.5534 0.2818 0.042 Uiso 1 1 calc R . .
C14' C 0.2302(2) 0.37319(17) 0.16195(12) 0.0338(6) Uani 1 1 d . . .
C7 C 0.7843(2) 0.83165(17) 0.41324(11) 0.0343(6) Uani 1 1 d . . .
H7A H 0.7166 0.8200 0.4059 0.041 Uiso 1 1 calc R . .
C36' C 0.4387(2) 0.19346(17) 0.21885(12) 0.0340(6) Uani 1 1 d . . .
C15 C 0.8989(2) 0.95041(17) 0.37916(11) 0.0336(6) Uani 1 1 d . . .
H15A H 0.9127 0.9545 0.4131 0.040 Uiso 1 1 calc R . .
C16 C 0.9426(2) 1.00458(17) 0.33974(12) 0.0345(6) Uani 1 1 d . . .
C21 C 0.8237(2) 0.93793(17) 0.22402(11) 0.0327(6) Uani 1 1 d . . .
H21A H 0.7527 0.9188 0.2312 0.039 Uiso 1 1 calc R . .
C28' C 0.5596(2) 0.50951(19) 0.10566(12) 0.0381(6) Uani 1 1 d . . .
C15' C 0.1832(2) 0.42807(18) 0.13215(13) 0.0384(6) Uani 1 1 d . . .
H15B H 0.1117 0.4287 0.1362 0.046 Uiso 1 1 calc R . .
C18' C 0.3979(2) 0.42619(17) 0.12027(11) 0.0328(6) Uani 1 1 d . . .
C38 C 0.6620(2) 0.56565(17) 0.25853(13) 0.0393(7) Uani 1 1 d . . .
H38A H 0.6763 0.5153 0.2429 0.047 Uiso 1 1 calc R . .
C40' C 0.4425(2) 0.19923(17) 0.30990(12) 0.0367(6) Uani 1 1 d . . .
C8' C 0.0600(2) 0.35345(18) 0.22772(13) 0.0404(7) Uani 1 1 d . . .
C35' C 0.4113(2) 0.24416(17) 0.17481(12) 0.0356(6) Uani 1 1 d . . .
C21' C 0.5154(2) 0.42551(18) 0.11448(12) 0.0357(6) Uani 1 1 d . . .
H21B H 0.5290 0.4059 0.1487 0.043 Uiso 1 1 calc R . .
C43' C 0.3456(2) 0.38090(18) 0.38676(12) 0.0390(6) Uani 1 1 d . . .
C34 C 0.9050(2) 0.73120(17) 0.27511(13) 0.0370(6) Uani 1 1 d . . .
H34A H 0.9444 0.7764 0.2812 0.056 Uiso 1 1 calc R . .
H34B H 0.9249 0.7158 0.2383 0.056 Uiso 1 1 calc R . .
H34C H 0.9180 0.6867 0.2975 0.056 Uiso 1 1 calc R . .
C43 C 0.3551(2) 0.80413(16) 0.38596(11) 0.0328(6) Uani 1 1 d . A .
C1 C 0.7634(2) 0.86984(19) 0.46834(12) 0.0413(7) Uani 1 1 d . . .
C22 C 0.8886(2) 0.87682(17) 0.18693(11) 0.0351(6) Uani 1 1 d . . .
C42' C 0.4195(2) 0.25313(18) 0.35601(12) 0.0382(6) Uani 1 1 d . . .
C22' C 0.5686(2) 0.36517(19) 0.07276(12) 0.0395(6) Uani 1 1 d . . .
C48' C 0.4108(2) 0.43036(19) 0.40755(12) 0.0401(7) Uani 1 1 d . . .
C34' C 0.4139(3) 0.2060(2) 0.12228(13) 0.0446(7) Uani 1 1 d . . .
H34D H 0.3948 0.2456 0.0981 0.067 Uiso 1 1 calc R . .
H34E H 0.3661 0.1629 0.1271 0.067 Uiso 1 1 calc R . .
H34F H 0.4825 0.1850 0.1079 0.067 Uiso 1 1 calc R . .
C8 C 0.8445(2) 0.75107(18) 0.41035(12) 0.0385(6) Uani 1 1 d . . .
C7' C 0.1673(2) 0.31773(18) 0.20375(13) 0.0392(6) Uani 1 1 d . . .
H7'A H 0.2040 0.3140 0.2331 0.047 Uiso 1 1 calc R . .
C39' C 0.4668(3) 0.11617(19) 0.31055(15) 0.0461(7) Uani 1 1 d . . .
H39B H 0.4763 0.0905 0.3418 0.055 Uiso 1 1 calc R . .
C44 C 0.2705(2) 0.83429(17) 0.36621(12) 0.0344(6) Uani 1 1 d . . .
C37' C 0.4618(2) 0.11134(18) 0.21782(14) 0.0431(7) Uani 1 1 d . . .
H37B H 0.4673 0.0822 0.1866 0.052 Uiso 1 1 calc R . .
C45 C 0.1869(2) 0.86546(18) 0.40322(13) 0.0389(6) Uani 1 1 d . A .
H45A H 0.1301 0.8868 0.3912 0.047 Uiso 1 1 calc R . .
C38' C 0.4763(2) 0.07390(19) 0.26433(14) 0.0453(7) Uani 1 1 d . . .
H38B H 0.4928 0.0190 0.2642 0.054 Uiso 1 1 calc R . .
C41 C 0.3507(2) 0.64432(18) 0.34449(13) 0.0409(7) Uani 1 1 d . . .
H41A H 0.2917 0.6737 0.3644 0.061 Uiso 1 1 calc R . .
H41B H 0.3654 0.5979 0.3648 0.061 Uiso 1 1 calc R . .
H41C H 0.3362 0.6273 0.3113 0.061 Uiso 1 1 calc R . .
C46 C 0.1848(2) 0.86602(18) 0.45714(13) 0.0420(7) Uani 1 1 d . . .
C16' C 0.2406(2) 0.48186(19) 0.09656(13) 0.0393(6) Uani 1 1 d . . .
C33 C 0.7441(2) 1.07663(18) 0.22695(13) 0.0403(7) Uani 1 1 d . . .
H33A H 0.6991 1.0600 0.2580 0.048 Uiso 1 1 calc R . .
C17' C 0.3472(2) 0.48120(18) 0.09222(12) 0.0374(6) Uani 1 1 d . . .
H17B H 0.3860 0.5188 0.0698 0.045 Uiso 1 1 calc R . .
C27 C 0.9958(2) 0.8721(2) 0.17886(13) 0.0430(7) Uani 1 1 d . . .
H27A H 1.0301 0.9085 0.1957 0.052 Uiso 1 1 calc R . .
C2 C 0.6849(3) 0.92904(19) 0.48022(14) 0.0482(8) Uani 1 1 d . . .
H2A H 0.6463 0.9431 0.4549 0.058 Uiso 1 1 calc R . .
C23' C 0.5395(3) 0.3581(2) 0.02421(14) 0.0501(8) Uani 1 1 d . . .
H23A H 0.4851 0.3901 0.0169 0.060 Uiso 1 1 calc R . .
C52 C 0.4538(3) 0.7823(2) 0.46058(14) 0.0495(8) Uani 1 1 d . A .
H52A H 0.5149 0.7957 0.4339 0.059 Uiso 1 1 calc R . .
H52B H 0.4549 0.8124 0.4925 0.059 Uiso 1 1 calc R . .
C48 C 0.3587(2) 0.80784(18) 0.44010(12) 0.0399(6) Uani 1 1 d . . .
C44' C 0.2371(3) 0.3884(2) 0.40278(15) 0.0518(8) Uani 1 1 d . . .
C10' C -0.1261(2) 0.3537(2) 0.24364(15) 0.0495(8) Uani 1 1 d . . .
H10A H -0.1865 0.3311 0.2384 0.059 Uiso 1 1 calc R . .
C23 C 0.8399(3) 0.82153(19) 0.16124(13) 0.0446(7) Uani 1 1 d . . .
H23B H 0.7682 0.8243 0.1658 0.054 Uiso 1 1 calc R . .
C1' C 0.1662(2) 0.2314(2) 0.18327(16) 0.0489(8) Uani 1 1 d . . .
C9 C 0.7933(3) 0.6794(2) 0.41398(15) 0.0516(8) Uani 1 1 d . . .
H9A H 0.7216 0.6804 0.4187 0.062 Uiso 1 1 calc R . .
C47' C 0.3648(3) 0.4888(2) 0.44408(13) 0.0460(7) Uani 1 1 d . . .
H47A H 0.4068 0.5217 0.4587 0.055 Uiso 1 1 calc R . .
C9' C -0.0305(2) 0.31966(19) 0.21954(14) 0.0445(7) Uani 1 1 d . . .
H9'A H -0.0268 0.2746 0.1981 0.053 Uiso 1 1 calc R . .
C11' C -0.1318(3) 0.4199(2) 0.27498(16) 0.0540(9) Uani 1 1 d . . .
H11A H -0.1961 0.4419 0.2914 0.065 Uiso 1 1 calc R . .
C32 C 0.7354(3) 1.1547(2) 0.20839(15) 0.0481(8) Uani 1 1 d . . .
H32A H 0.6840 1.1899 0.2263 0.058 Uiso 1 1 calc R . .
C45' C 0.1971(3) 0.4473(2) 0.43850(15) 0.0579(9) Uani 1 1 d . . .
H45B H 0.1256 0.4526 0.4494 0.069 Uiso 1 1 calc R . .
C46' C 0.2578(3) 0.4997(2) 0.45938(14) 0.0506(8) Uani 1 1 d . . .
C41' C 0.4305(3) 0.2237(2) 0.40959(13) 0.0474(8) Uani 1 1 d . . .
H41D H 0.4125 0.2666 0.4348 0.071 Uiso 1 1 calc R . .
H41E H 0.5008 0.2059 0.4081 0.071 Uiso 1 1 calc R . .
H41F H 0.3854 0.1795 0.4205 0.071 Uiso 1 1 calc R . .
C27' C 0.6479(3) 0.3158(2) 0.08300(15) 0.0493(8) Uani 1 1 d . . .
H27B H 0.6681 0.3193 0.1154 0.059 Uiso 1 1 calc R . .
C47 C 0.2711(3) 0.8380(2) 0.47447(13) 0.0472(7) Uani 1 1 d . A .
H47B H 0.2704 0.8393 0.5108 0.057 Uiso 1 1 calc R . .
C26 C 1.0522(3) 0.8135(2) 0.14582(16) 0.0577(9) Uani 1 1 d . . .
H26A H 1.1240 0.8112 0.1401 0.069 Uiso 1 1 calc R . .
C29 C 0.8846(2) 1.0484(2) 0.15409(13) 0.0435(7) Uani 1 1 d . . .
H29A H 0.9341 1.0128 0.1350 0.052 Uiso 1 1 calc R . .
C31 C 0.8037(3) 1.1801(2) 0.16302(15) 0.0509(8) Uani 1 1 d . . .
H31A H 0.7997 1.2329 0.1507 0.061 Uiso 1 1 calc R . .
C52' C 0.5270(3) 0.4199(2) 0.38872(14) 0.0482(8) Uani 1 1 d . . .
H52C H 0.5429 0.4173 0.3500 0.058 Uiso 1 1 calc R . .
H52D H 0.5484 0.3685 0.4022 0.058 Uiso 1 1 calc R . .
C13 C 0.9507(3) 0.7478(2) 0.40435(15) 0.0500(8) Uani 1 1 d . . .
H13A H 0.9864 0.7955 0.4018 0.060 Uiso 1 1 calc R . .
C20 C 1.0119(3) 1.0689(2) 0.35146(13) 0.0446(7) Uani 1 1 d . . .
H20A H 1.0198 1.0632 0.3877 0.067 Uiso 1 1 calc R . .
H20B H 0.9816 1.1211 0.3465 0.067 Uiso 1 1 calc R . .
H20C H 1.0784 1.0635 0.3277 0.067 Uiso 1 1 calc R . .
C10 C 0.8469(4) 0.6064(2) 0.41066(18) 0.0657(11) Uani 1 1 d . . .
H10B H 0.8111 0.5588 0.4119 0.079 Uiso 1 1 calc R . .
C29' C 0.6222(2) 0.5347(2) 0.05856(14) 0.0470(7) Uani 1 1 d . . .
H29B H 0.6385 0.4995 0.0300 0.056 Uiso 1 1 calc R . .
C4 C 0.7227(4) 0.9477(3) 0.56616(16) 0.0680(12) Uani 1 1 d . . .
H4A H 0.7101 0.9747 0.5985 0.082 Uiso 1 1 calc R . .
C6' C 0.1765(3) 0.1669(2) 0.21616(18) 0.0596(10) Uani 1 1 d . . .
H6'A H 0.1841 0.1756 0.2508 0.072 Uiso 1 1 calc R . .
C50' C 0.1721(3) 0.3318(3) 0.37898(19) 0.0714(12) Uani 1 1 d . . .
H50A H 0.1806 0.3447 0.3413 0.086 Uiso 1 1 calc R . .
H50B H 0.1990 0.2772 0.3819 0.086 Uiso 1 1 calc R . .
C51' C 0.0590(4) 0.3335(4) 0.4034(3) 0.1030(18) Uani 1 1 d . . .
H51A H 0.0251 0.2955 0.3857 0.155 Uiso 1 1 calc R . .
H51B H 0.0303 0.3867 0.3997 0.155 Uiso 1 1 calc R . .
H51C H 0.0488 0.3194 0.4406 0.155 Uiso 1 1 calc R . .
C12' C -0.0436(3) 0.4542(2) 0.28237(17) 0.0599(10) Uani 1 1 d . . .
H12A H -0.0479 0.5001 0.3032 0.072 Uiso 1 1 calc R . .
C13' C 0.0522(3) 0.4209(2) 0.25901(15) 0.0497(8) Uani 1 1 d . . .
H13B H 0.1119 0.4442 0.2645 0.060 Uiso 1 1 calc R . .
C2' C 0.1538(3) 0.2174(2) 0.13271(18) 0.0576(9) Uani 1 1 d . . .
H2'A H 0.1456 0.2607 0.1103 0.069 Uiso 1 1 calc R . .
C30 C 0.8774(3) 1.1267(2) 0.13630(16) 0.0571(9) Uani 1 1 d . . .
H30A H 0.9233 1.1438 0.1057 0.069 Uiso 1 1 calc R . .
C26' C 0.6981(3) 0.2604(3) 0.04491(18) 0.0678(11) Uani 1 1 d . . .
H26B H 0.7502 0.2263 0.0527 0.081 Uiso 1 1 calc R . .
C25 C 1.0023(3) 0.7591(3) 0.12166(17) 0.0666(11) Uani 1 1 d . . .
H25A H 1.0404 0.7195 0.1001 0.080 Uiso 1 1 calc R . .
C30' C 0.6612(3) 0.6115(2) 0.05299(17) 0.0585(9) Uani 1 1 d . . .
H30B H 0.7022 0.6277 0.0206 0.070 Uiso 1 1 calc R . .
C49 C 0.0927(3) 0.9016(3) 0.49625(16) 0.0611(10) Uani 1 1 d . A .
H49A H 0.1048 0.8969 0.5318 0.092 Uiso 1 1 calc R . .
H49B H 0.0319 0.8729 0.4942 0.092 Uiso 1 1 calc R . .
H49C H 0.0831 0.9574 0.4876 0.092 Uiso 1 1 calc R . .
C24 C 0.8961(3) 0.7624(2) 0.12895(17) 0.0644(10) Uani 1 1 d . . .
H24A H 0.8625 0.7253 0.1124 0.077 Uiso 1 1 calc R . .
C5 C 0.7974(3) 0.8906(3) 0.55584(15) 0.0660(11) Uani 1 1 d . . .
H5A H 0.8356 0.8776 0.5814 0.079 Uiso 1 1 calc R . .
C6 C 0.8192(3) 0.8499(2) 0.50699(14) 0.0517(8) Uani 1 1 d . . .
H6A H 0.8708 0.8098 0.5006 0.062 Uiso 1 1 calc R . .
C31' C 0.6398(3) 0.6636(2) 0.09482(17) 0.0600(10) Uani 1 1 d . . .
H31B H 0.6674 0.7147 0.0914 0.072 Uiso 1 1 calc R . .
C4' C 0.1638(4) 0.0747(3) 0.1474(3) 0.0853(16) Uani 1 1 d . . .
H4'A H 0.1629 0.0220 0.1358 0.102 Uiso 1 1 calc R . .
C49' C 0.2103(3) 0.5663(3) 0.49628(17) 0.0672(11) Uani 1 1 d . . .
H49D H 0.2640 0.5959 0.5064 0.101 Uiso 1 1 calc R . .
H49E H 0.1668 0.5437 0.5276 0.101 Uiso 1 1 calc R . .
H49F H 0.1696 0.6018 0.4785 0.101 Uiso 1 1 calc R . .
C33' C 0.5378(3) 0.5636(2) 0.14737(15) 0.0530(8) Uani 1 1 d . . .
H33B H 0.4957 0.5482 0.1796 0.064 Uiso 1 1 calc R . .
C3 C 0.6637(3) 0.9670(2) 0.52876(15) 0.0605(10) Uani 1 1 d . . .
H3A H 0.6100 1.0054 0.5365 0.073 Uiso 1 1 calc R . .
C12 C 1.0056(3) 0.6740(2) 0.40205(17) 0.0635(10) Uani 1 1 d . . .
H12B H 1.0771 0.6725 0.3982 0.076 Uiso 1 1 calc R . .
C53 C 0.4583(3) 0.6941(3) 0.47320(17) 0.0646(10) Uani 1 1 d . . .
H53A H 0.5201 0.6812 0.4859 0.097 Uiso 1 1 calc R A .
H53B H 0.4589 0.6638 0.4416 0.097 Uiso 1 1 calc R . .
H53C H 0.3989 0.6805 0.5002 0.097 Uiso 1 1 calc R . .
C53' C 0.5915(3) 0.4853(2) 0.40521(16) 0.0581(9) Uani 1 1 d . . .
H53D H 0.6635 0.4731 0.3914 0.087 Uiso 1 1 calc R . .
H53E H 0.5785 0.4876 0.4435 0.087 Uiso 1 1 calc R . .
H53F H 0.5731 0.5364 0.3912 0.087 Uiso 1 1 calc R . .
C24' C 0.5909(3) 0.3035(3) -0.01340(16) 0.0639(10) Uani 1 1 d . . .
H24B H 0.5705 0.2991 -0.0457 0.077 Uiso 1 1 calc R . .
C25' C 0.6719(4) 0.2556(3) -0.0034(2) 0.0741(12) Uani 1 1 d . . .
H25B H 0.7080 0.2206 -0.0293 0.089 Uiso 1 1 calc R . .
C11 C 0.9517(4) 0.6028(3) 0.4055(2) 0.0731(12) Uani 1 1 d . . .
H11B H 0.9869 0.5532 0.4044 0.088 Uiso 1 1 calc R . .
C32' C 0.5775(3) 0.6399(2) 0.14182(18) 0.0627(10) Uani 1 1 d . . .
H32B H 0.5617 0.6755 0.1703 0.075 Uiso 1 1 calc R . .
C3' C 0.1533(3) 0.1373(3) 0.1142(2) 0.0773(13) Uani 1 1 d . . .
H3'A H 0.1458 0.1279 0.0796 0.093 Uiso 1 1 calc R . .
C20' C 0.1873(3) 0.5421(2) 0.06559(15) 0.0526(8) Uani 1 1 d . . .
H20D H 0.1143 0.5334 0.0737 0.079 Uiso 1 1 calc R . .
H20E H 0.2141 0.5352 0.0280 0.079 Uiso 1 1 calc R . .
H20F H 0.1998 0.5958 0.0754 0.079 Uiso 1 1 calc R . .
C5' C 0.1757(3) 0.0891(3) 0.1979(2) 0.0796(15) Uani 1 1 d . . .
H5'A H 0.1835 0.0458 0.2204 0.095 Uiso 1 1 calc R . .
C50 C 0.267(4) 0.829(3) 0.3142(17) 0.053(5) Uani 0.268(15) 1 d PU A 1
H50C H 0.2150 0.7898 0.3112 0.064 Uiso 0.268(15) 1 calc PR A 1
H50D H 0.3329 0.8076 0.2948 0.064 Uiso 0.268(15) 1 calc PR A 1
C51 C 0.241(2) 0.9073(14) 0.2868(8) 0.078(5) Uani 0.268(15) 1 d PU A 1
H51D H 0.2413 0.8970 0.2501 0.117 Uiso 0.268(15) 1 calc PR A 1
H51E H 0.2922 0.9462 0.2888 0.117 Uiso 0.268(15) 1 calc PR A 1
H51F H 0.1741 0.9278 0.3044 0.117 Uiso 0.268(15) 1 calc PR A 1
C50A C 0.2735(12) 0.8341(11) 0.3055(5) 0.0439(19) Uani 0.732(15) 1 d PU A 2
H50E H 0.3345 0.8620 0.2873 0.053 Uiso 0.732(15) 1 calc PR A 2
H50F H 0.2814 0.7786 0.2936 0.053 Uiso 0.732(15) 1 calc PR A 2
C51A C 0.1823(7) 0.8713(6) 0.2884(3) 0.082(3) Uani 0.732(15) 1 d PU A 2
H51G H 0.1920 0.8679 0.2503 0.122 Uiso 0.732(15) 1 calc PR A 2
H51H H 0.1746 0.9268 0.2988 0.122 Uiso 0.732(15) 1 calc PR A 2
H51I H 0.1214 0.8431 0.3050 0.122 Uiso 0.732(15) 1 calc PR A 2

loop_
_atom_site_aniso_label
_atom_site_aniso_U_11
_atom_site_aniso_U_22
_atom_site_aniso_U_33
_atom_site_aniso_U_23
_atom_site_aniso_U_13
_atom_site_aniso_U_12
Co 0.02708(18) 0.02298(18) 0.0370(2) -0.00178(14) -0.00759(14) 0.00002(13)
Co' 0.02897(19) 0.02491(18) 0.0431(2) 0.00273(15) -0.01202(15) -0.00207(14)
Cl2 0.0389(4) 0.0394(4) 0.0414(4) 0.0001(3) -0.0128(3) 0.0001(3)
N2 0.0270(11) 0.0249(11) 0.0400(12) 0.0009(9) -0.0109(9) -0.0015(8)
Cl2' 0.0298(3) 0.0340(3) 0.0535(4) 0.0006(3) -0.0129(3) -0.0034(3)
N1 0.0238(10) 0.0250(11) 0.0351(11) -0.0015(9) -0.0084(9) -0.0014(8)
Cl1 0.0445(4) 0.0284(3) 0.0466(4) -0.0058(3) -0.0108(3) 0.0037(3)
N2' 0.0298(12) 0.0275(11) 0.0478(14) 0.0030(10) -0.0140(10) -0.0026(9)
Cl1' 0.0375(4) 0.0298(3) 0.0551(4) -0.0015(3) -0.0164(3) 0.0020(3)
N1' 0.0237(10) 0.0271(11) 0.0448(13) 0.0020(9) -0.0095(9) -0.0009(8)
C40 0.0311(13) 0.0251(13) 0.0367(14) 0.0015(10) -0.0103(11) -0.0031(10)
N3 0.0272(11) 0.0298(11) 0.0389(12) 0.0007(9) -0.0087(9) -0.0015(9)
N3' 0.0379(13) 0.0359(13) 0.0451(14) 0.0045(11) -0.0140(11) -0.0048(10)
C42 0.0309(13) 0.0270(13) 0.0386(14) 0.0010(11) -0.0105(11) -0.0041(10)
C28 0.0337(14) 0.0303(14) 0.0379(14) 0.0002(11) -0.0134(11) -0.0016(11)
C14 0.0270(13) 0.0257(13) 0.0391(14) -0.0014(11) -0.0088(11) 0.0008(10)
C19' 0.0268(13) 0.0267(13) 0.0424(15) -0.0029(11) -0.0112(11) 0.0022(10)
C19 0.0258(12) 0.0254(12) 0.0389(14) -0.0011(10) -0.0081(10) -0.0015(10)
C18 0.0261(12) 0.0268(13) 0.0362(14) -0.0008(10) -0.0080(10) -0.0010(10)
C36 0.0276(13) 0.0252(13) 0.0389(14) -0.0017(10) -0.0093(11) 0.0006(10)
C17 0.0319(14) 0.0270(13) 0.0399(15) 0.0013(11) -0.0077(11) -0.0053(10)
C35 0.0295(13) 0.0244(12) 0.0389(14) -0.0009(10) -0.0105(11) 0.0002(10)
C37 0.0351(15) 0.0300(14) 0.0549(18) -0.0045(13) -0.0121(13) 0.0013(12)
C39 0.0341(14) 0.0278(13) 0.0456(16) -0.0010(12) -0.0115(12) -0.0054(11)
C14' 0.0283(13) 0.0297(14) 0.0445(15) -0.0029(11) -0.0099(11) -0.0005(11)
C7 0.0345(14) 0.0328(14) 0.0364(14) 0.0015(11) -0.0091(11) -0.0032(11)
C36' 0.0270(13) 0.0298(14) 0.0457(16) 0.0034(12) -0.0093(11) 0.0001(10)
C15 0.0331(14) 0.0333(14) 0.0358(14) -0.0017(11) -0.0099(11) -0.0042(11)
C16 0.0322(14) 0.0296(14) 0.0424(15) -0.0022(11) -0.0089(11) -0.0037(11)
C21 0.0284(13) 0.0321(14) 0.0387(14) -0.0016(11) -0.0091(11) -0.0029(11)
C28' 0.0304(14) 0.0425(16) 0.0439(16) 0.0080(13) -0.0140(12) -0.0018(12)
C15' 0.0293(14) 0.0382(16) 0.0504(17) -0.0007(13) -0.0146(12) 0.0007(12)
C18' 0.0276(13) 0.0327(14) 0.0399(14) 0.0003(11) -0.0114(11) 0.0017(11)
C38 0.0348(15) 0.0268(14) 0.0560(18) -0.0085(12) -0.0083(13) -0.0001(11)
C40' 0.0315(14) 0.0306(14) 0.0494(17) 0.0101(12) -0.0123(12) -0.0050(11)
C8' 0.0299(14) 0.0370(16) 0.0551(18) 0.0037(13) -0.0115(13) -0.0006(12)
C35' 0.0267(13) 0.0335(14) 0.0471(16) -0.0040(12) -0.0087(11) -0.0022(11)
C21' 0.0296(14) 0.0384(15) 0.0406(15) 0.0063(12) -0.0113(11) -0.0022(11)
C43' 0.0399(16) 0.0359(15) 0.0402(15) 0.0042(12) -0.0070(12) -0.0004(12)
C34 0.0324(14) 0.0302(14) 0.0496(17) -0.0035(12) -0.0114(12) 0.0018(11)
C43 0.0308(13) 0.0287(13) 0.0380(14) -0.0021(11) -0.0049(11) -0.0025(11)
C1 0.0440(17) 0.0413(16) 0.0395(16) 0.0035(13) -0.0090(13) -0.0148(13)
C22 0.0368(15) 0.0318(14) 0.0368(14) -0.0013(11) -0.0081(12) 0.0022(11)
C42' 0.0324(14) 0.0381(16) 0.0457(16) 0.0074(13) -0.0121(12) -0.0053(12)
C22' 0.0342(15) 0.0399(16) 0.0449(16) 0.0014(13) -0.0095(12) -0.0010(12)
C48' 0.0432(16) 0.0401(16) 0.0389(15) 0.0043(12) -0.0132(13) -0.0024(13)
C34' 0.0418(17) 0.0391(17) 0.0537(19) -0.0048(14) -0.0120(14) -0.0003(13)
C8 0.0397(16) 0.0357(15) 0.0426(16) 0.0030(12) -0.0144(12) -0.0031(12)
C7' 0.0303(14) 0.0353(15) 0.0538(18) 0.0028(13) -0.0130(13) -0.0032(12)
C39' 0.0438(17) 0.0368(16) 0.060(2) 0.0104(14) -0.0161(15) 0.0003(13)
C44 0.0297(13) 0.0309(14) 0.0425(15) -0.0043(11) -0.0072(11) -0.0030(11)
C37' 0.0395(16) 0.0338(15) 0.0574(19) -0.0021(14) -0.0132(14) -0.0017(12)
C45 0.0282(14) 0.0388(16) 0.0493(17) -0.0060(13) -0.0075(12) 0.0008(12)
C38' 0.0415(17) 0.0290(15) 0.066(2) 0.0037(14) -0.0131(15) 0.0040(12)
C41 0.0362(15) 0.0356(15) 0.0506(17) -0.0011(13) -0.0080(13) -0.0066(12)
C46 0.0363(16) 0.0368(16) 0.0497(18) -0.0081(13) -0.0013(13) -0.0036(12)
C16' 0.0338(15) 0.0395(16) 0.0471(17) -0.0002(13) -0.0145(13) 0.0012(12)
C33 0.0389(16) 0.0352(15) 0.0476(17) 0.0006(13) -0.0112(13) 0.0007(12)
C17' 0.0342(15) 0.0380(15) 0.0401(15) 0.0069(12) -0.0092(12) 0.0015(12)
C27 0.0390(16) 0.0416(17) 0.0482(17) -0.0036(14) -0.0095(13) 0.0021(13)
C2 0.061(2) 0.0359(16) 0.0444(17) 0.0012(13) -0.0052(15) -0.0016(15)
C23' 0.0451(18) 0.052(2) 0.054(2) 0.0018(16) -0.0122(15) 0.0025(15)
C52 0.0502(19) 0.056(2) 0.0421(17) 0.0030(15) -0.0094(14) -0.0011(16)
C48 0.0410(16) 0.0364(15) 0.0421(16) 0.0008(12) -0.0082(13) -0.0021(12)
C44' 0.0427(18) 0.057(2) 0.056(2) 0.0024(16) -0.0120(15) -0.0043(15)
C10' 0.0309(15) 0.0505(19) 0.066(2) 0.0045(16) -0.0079(14) -0.0008(14)
C23 0.0461(18) 0.0391(16) 0.0495(18) -0.0070(14) -0.0118(14) 0.0012(13)
C1' 0.0300(15) 0.0388(17) 0.077(2) -0.0020(16) -0.0082(15) -0.0037(13)
C9 0.054(2) 0.0415(18) 0.062(2) 0.0082(16) -0.0199(17) -0.0086(15)
C47' 0.055(2) 0.0424(17) 0.0425(17) 0.0031(13) -0.0138(14) -0.0016(14)
C9' 0.0321(15) 0.0385(16) 0.063(2) -0.0002(14) -0.0105(14) -0.0021(12)
C11' 0.0347(17) 0.057(2) 0.066(2) 0.0056(18) -0.0033(15) 0.0072(15)
C32 0.0489(19) 0.0376(17) 0.061(2) -0.0004(15) -0.0203(16) 0.0034(14)
C45' 0.047(2) 0.069(2) 0.056(2) -0.0020(18) -0.0061(16) 0.0030(17)
C46' 0.058(2) 0.0458(19) 0.0475(18) 0.0037(15) -0.0103(15) 0.0049(16)
C41' 0.0540(19) 0.0395(17) 0.0497(18) 0.0104(14) -0.0141(15) -0.0041(14)
C27' 0.0417(17) 0.052(2) 0.056(2) -0.0069(16) -0.0169(15) 0.0085(15)
C47 0.0504(19) 0.0496(19) 0.0382(16) -0.0017(14) -0.0013(14) -0.0038(15)
C26 0.0435(19) 0.063(2) 0.062(2) -0.0024(18) -0.0038(16) 0.0098(17)
C29 0.0374(16) 0.0440(17) 0.0476(17) 0.0037(14) -0.0062(13) 0.0013(13)
C31 0.056(2) 0.0372(17) 0.066(2) 0.0127(15) -0.0284(17) -0.0072(15)
C52' 0.0465(18) 0.0495(19) 0.0508(19) -0.0003(15) -0.0144(15) -0.0059(15)
C13 0.0462(18) 0.0425(18) 0.065(2) 0.0054(16) -0.0217(16) -0.0020(14)
C20 0.0431(17) 0.0433(17) 0.0497(18) -0.0049(14) -0.0127(14) -0.0141(14)
C10 0.080(3) 0.0394(19) 0.082(3) 0.0102(19) -0.027(2) -0.0091(19)
C29' 0.0394(17) 0.0521(19) 0.0505(18) 0.0097(15) -0.0120(14) -0.0063(14)
C4 0.087(3) 0.065(3) 0.047(2) -0.0114(18) 0.001(2) -0.040(2)
C6' 0.046(2) 0.0423(19) 0.086(3) 0.0095(18) -0.0035(18) -0.0035(15)
C50' 0.054(2) 0.081(3) 0.077(3) -0.012(2) -0.010(2) 0.000(2)
C51' 0.070(3) 0.115(5) 0.123(5) -0.006(4) -0.017(3) -0.012(3)
C12' 0.049(2) 0.055(2) 0.075(3) -0.0088(19) -0.0121(18) 0.0072(17)
C13' 0.0363(16) 0.0493(19) 0.064(2) -0.0047(16) -0.0124(15) 0.0001(14)
C2' 0.0446(19) 0.046(2) 0.085(3) -0.0120(18) -0.0199(18) -0.0016(15)
C30 0.052(2) 0.055(2) 0.062(2) 0.0208(18) -0.0094(17) -0.0059(17)
C26' 0.058(2) 0.065(3) 0.082(3) -0.014(2) -0.021(2) 0.022(2)
C25 0.070(3) 0.062(2) 0.064(2) -0.022(2) -0.008(2) 0.018(2)
C30' 0.048(2) 0.064(2) 0.066(2) 0.0178(19) -0.0163(17) -0.0154(17)
C49 0.047(2) 0.069(2) 0.061(2) -0.0157(19) 0.0055(17) -0.0006(18)
C24 0.072(3) 0.055(2) 0.069(3) -0.0192(19) -0.019(2) 0.0045(19)
C5 0.066(3) 0.091(3) 0.045(2) -0.001(2) -0.0167(18) -0.035(2)
C6 0.0475(19) 0.065(2) 0.0460(18) -0.0001(16) -0.0145(15) -0.0173(16)
C31' 0.056(2) 0.052(2) 0.080(3) 0.0141(19) -0.031(2) -0.0170(17)
C4' 0.061(3) 0.048(2) 0.142(5) -0.021(3) -0.009(3) -0.003(2)
C49' 0.073(3) 0.066(3) 0.060(2) -0.003(2) -0.009(2) 0.011(2)
C33' 0.053(2) 0.049(2) 0.057(2) 0.0033(16) -0.0107(16) -0.0106(16)
C3 0.082(3) 0.046(2) 0.048(2) -0.0057(16) 0.0032(19) -0.0191(18)
C12 0.059(2) 0.060(2) 0.075(3) 0.001(2) -0.025(2) 0.0092(19)
C53 0.071(3) 0.066(3) 0.060(2) 0.0053(19) -0.022(2) 0.001(2)
C53' 0.055(2) 0.065(2) 0.058(2) -0.0026(18) -0.0166(17) -0.0090(18)
C24' 0.067(3) 0.072(3) 0.053(2) -0.0102(19) -0.0135(18) 0.005(2)
C25' 0.066(3) 0.074(3) 0.081(3) -0.021(2) -0.014(2) 0.010(2)
C11 0.085(3) 0.045(2) 0.094(3) 0.006(2) -0.034(3) 0.010(2)
C32' 0.066(2) 0.053(2) 0.074(3) 0.0020(19) -0.024(2) -0.0095(18)
C3' 0.058(3) 0.069(3) 0.107(4) -0.025(3) -0.020(2) -0.006(2)
C20' 0.0392(17) 0.060(2) 0.060(2) 0.0113(17) -0.0152(15) 0.0033(15)
C5' 0.058(3) 0.047(2) 0.123(4) 0.013(3) 0.003(3) -0.0028(19)
C50 0.048(7) 0.060(7) 0.050(9) -0.004(7) -0.008(7) 0.007(6)
C51 0.082(10) 0.077(9) 0.067(8) -0.001(7) -0.001(8) 0.022(8)
C50A 0.038(3) 0.059(4) 0.037(4) -0.004(3) -0.014(3) 0.006(3)
C51A 0.071(5) 0.111(6) 0.062(3) 0.000(4) -0.019(3) 0.030(4)

loop_
_atom_type_symbol
_atom_type_description
_atom_type_scat_dispersion_real
_atom_type_scat_dispersion_imag
_atom_type_scat_source
C C 0.0033 0.0016 'International Tables Vol C Tables 4.2.6.8 and 6.1.1.4'
H H 0.0000 0.0000 'International Tables Vol C Tables 4.2.6.8 and 6.1.1.4'
N N 0.0061 0.0033 'International Tables Vol C Tables 4.2.6.8 and 6.1.1.4'
Cl Cl 0.1484 0.1585 'International Tables Vol C Tables 4.2.6.8 and 6.1.1.4'
Co Co 0.3494 0.9721 'International Tables Vol C Tables 4.2.6.8 and 6.1.1.4'

loop_
_geom_angle_atom_site_label_1
_geom_angle_atom_site_label_2
_geom_angle_atom_site_label_3
_geom_angle
N2 Co N3 74.17(9)
N2 Co N1 74.03(9)
N3 Co N1 140.31(9)
N2 Co Cl1 157.42(7)
N3 Co Cl1 101.07(7)
N1 Co Cl1 99.22(7)
N2 Co Cl2 91.44(7)
N3 Co Cl2 99.86(7)
N1 Co Cl2 104.05(7)
Cl1 Co Cl2 111.14(4)
N2' Co' N1' 74.80(10)
N2' Co' N3' 74.95(10)
N1' Co' N3' 140.91(9)
N2' Co' Cl1' 156.47(7)
N1' Co' Cl1' 98.53(7)
N3' Co' Cl1' 99.38(8)
N2' Co' Cl2' 89.57(7)
N1' Co' Cl2' 102.68(7)
N3' Co' Cl2' 101.25(8)
Cl1' Co' Cl2' 113.96(4)
C36 N2 C40 121.2(2)
C36 N2 Co 119.83(17)
C40 N2 Co 118.23(18)
C35 N1 C19 119.7(2)
C35 N1 Co 115.95(17)
C19 N1 Co 124.34(16)
C36' N2' C40' 122.8(2)
C36' N2' Co' 119.20(19)
C40' N2' Co' 117.7(2)
C35' N1' C19' 122.5(3)
C35' N1' Co' 115.8(2)
C19' N1' Co' 121.72(17)
N2 C40 C39 120.9(3)
N2 C40 C42 112.5(2)
C39 C40 C42 126.5(2)
C42 N3 C43 119.9(2)
C42 N3 Co 115.17(19)
C43 N3 Co 124.64(17)
C42' N3' C43' 122.4(3)
C42' N3' Co' 114.4(2)
C43' N3' Co' 122.60(19)
N3 C42 C40 115.3(2)
N3 C42 C41 125.8(3)
C40 C42 C41 118.8(2)
C29 C28 C33 118.3(3)
C29 C28 C21 124.2(3)
C33 C28 C21 117.5(3)
C15 C14 C19 118.1(3)
C15 C14 C7 122.1(3)
C19 C14 C7 119.8(2)
C18' C19' C14' 121.2(2)
C18' C19' N1' 121.1(2)
C14' C19' N1' 117.1(2)
C18 C19 C14 121.6(2)
C18 C19 N1 119.3(2)
C14 C19 N1 119.0(2)
C17 C18 C19 117.6(2)
C17 C18 C21 121.9(2)
C19 C18 C21 120.5(2)
N2 C36 C37 121.2(2)
N2 C36 C35 112.8(2)
C37 C36 C35 126.0(2)
C16 C17 C18 122.2(3)
C16 C17 H17A 118.9
C18 C17 H17A 118.9
N1 C35 C34 126.9(2)
N1 C35 C36 115.0(2)
C34 C35 C36 118.1(2)
C36 C37 C38 118.0(3)
C36 C37 H37A 121.0
C38 C37 H37A 121.0
C38 C39 C40 117.9(3)
C38 C39 H39A 121.1
C40 C39 H39A 121.1
C15' C14' C19' 118.6(3)
C15' C14' C7' 121.8(2)
C19' C14' C7' 119.5(2)
C14 C7 C1 111.9(2)
C14 C7 C8 111.6(2)
C1 C7 C8 113.6(2)
C14 C7 H7A 106.4
C1 C7 H7A 106.4
C8 C7 H7A 106.4
N2' C36' C37' 120.2(3)
N2' C36' C35' 112.6(2)
C37' C36' C35' 127.0(3)
C16 C15 C14 121.9(3)
C16 C15 H15A 119.0
C14 C15 H15A 119.0
C15 C16 C17 118.4(3)
C15 C16 C20 120.5(3)
C17 C16 C20 121.1(3)
C22 C21 C18 112.3(2)
C22 C21 C28 114.6(2)
C18 C21 C28 111.0(2)
C22 C21 H21A 106.1
C18 C21 H21A 106.1
C28 C21 H21A 106.1
C29' C28' C33' 117.6(3)
C29' C28' C21' 123.7(3)
C33' C28' C21' 118.7(3)
C16' C15' C14' 121.6(3)
C16' C15' H15B 119.2
C14' C15' H15B 119.2
C19' C18' C17' 118.0(2)
C19' C18' C21' 120.3(2)
C17' C18' C21' 121.7(3)
C39 C38 C37 120.8(3)
C39 C38 H38A 119.6
C37 C38 H38A 119.6
N2' C40' C39' 118.9(3)
N2' C40' C42' 114.1(2)
C39' C40' C42' 126.8(3)
C13' C8' C9' 118.8(3)
C13' C8' C7' 118.8(3)
C9' C8' C7' 122.4(3)
N1' C35' C34' 126.5(3)
N1' C35' C36' 114.7(3)
C34' C35' C36' 118.8(3)
C22' C21' C28' 113.3(2)
C22' C21' C18' 111.1(2)
C28' C21' C18' 112.8(2)
C22' C21' H21B 106.3
C28' C21' H21B 106.3
C18' C21' H21B 106.3
C48' C43' C44' 121.6(3)
C48' C43' N3' 121.5(3)
C44' C43' N3' 116.7(3)
C35 C34 H34A 109.5
C35 C34 H34B 109.5
H34A C34 H34B 109.5
C35 C34 H34C 109.5
H34A C34 H34C 109.5
H34B C34 H34C 109.5
C44 C43 C48 122.4(3)
C44 C43 N3 121.0(3)
C48 C43 N3 116.5(3)
C6 C1 C2 118.1(3)
C6 C1 C7 123.7(3)
C2 C1 C7 118.2(3)
C27 C22 C23 118.3(3)
C27 C22 C21 122.3(3)
C23 C22 C21 119.4(3)
N3' C42' C40' 114.5(3)
N3' C42' C41' 124.8(3)
C40' C42' C41' 120.6(3)
C27' C22' C23' 118.5(3)
C27' C22' C21' 119.6(3)
C23' C22' C21' 121.8(3)
C47' C48' C43' 117.7(3)
C47' C48' C52' 122.8(3)
C43' C48' C52' 119.4(3)
C35' C34' H34D 109.5
C35' C34' H34E 109.5
H34D C34' H34E 109.5
C35' C34' H34F 109.5
H34D C34' H34F 109.5
H34E C34' H34F 109.5
C13 C8 C9 118.3(3)
C13 C8 C7 121.3(3)
C9 C8 C7 120.4(3)
C14' C7' C8' 112.5(2)
C14' C7' C1' 112.0(3)
C8' C7' C1' 113.9(2)
C14' C7' H7'A 105.9
C8' C7' H7'A 105.9
C1' C7' H7'A 105.9
C38' C39' C40' 118.6(3)
C38' C39' H39B 120.7
C40' C39' H39B 120.7
C50 C44 C45 121(2)
C50 C44 C43 122(2)
C45 C44 C43 116.9(3)
C50 C44 C50A 5(3)
C45 C44 C50A 122.7(7)
C43 C44 C50A 120.4(7)
C38' C37' C36' 118.3(3)
C38' C37' H37B 120.9
C36' C37' H37B 120.9
C46 C45 C44 122.5(3)
C46 C45 H45A 118.7
C44 C45 H45A 118.7
C39' C38' C37' 121.2(3)
C39' C38' H38B 119.4
C37' C38' H38B 119.4
C42 C41 H41A 109.5
C42 C41 H41B 109.5
H41A C41 H41B 109.5
C42 C41 H41C 109.5
H41A C41 H41C 109.5
H41B C41 H41C 109.5
C47 C46 C45 118.4(3)
C47 C46 C49 120.4(3)
C45 C46 C49 121.0(3)
C15' C16' C17' 118.1(3)
C15' C16' C20' 120.5(3)
C17' C16' C20' 121.4(3)
C32 C33 C28 121.2(3)
C32 C33 H33A 119.4
C28 C33 H33A 119.4
C16' C17' C18' 122.3(3)
C16' C17' H17B 118.8
C18' C17' H17B 118.8
C22 C27 C26 120.4(3)
C22 C27 H27A 119.8
C26 C27 H27A 119.8
C3 C2 C1 121.1(4)
C3 C2 H2A 119.5
C1 C2 H2A 119.5
C24' C23' C22' 120.4(3)
C24' C23' H23A 119.8
C22' C23' H23A 119.8
C53 C52 C48 113.0(3)
C53 C52 H52A 109.0
C48 C52 H52A 109.0
C53 C52 H52B 109.0
C48 C52 H52B 109.0
H52A C52 H52B 107.8
C47 C48 C43 116.9(3)
C47 C48 C52 120.7(3)
C43 C48 C52 122.4(3)
C45' C44' C43' 117.6(3)
C45' C44' C50' 124.0(3)
C43' C44' C50' 118.4(3)
C11' C10' C9' 120.4(3)
C11' C10' H10A 119.8
C9' C10' H10A 119.8
C24 C23 C22 121.2(3)
C24 C23 H23B 119.4
C22 C23 H23B 119.4
C2' C1' C6' 119.0(4)
C2' C1' C7' 121.0(3)
C6' C1' C7' 120.0(4)
C10 C9 C8 120.9(4)
C10 C9 H9A 119.5
C8 C9 H9A 119.5
C48' C47' C46' 122.1(3)
C48' C47' H47A 119.0
C46' C47' H47A 119.0
C10' C9' C8' 119.7(3)
C10' C9' H9'A 120.1
C8' C9' H9'A 120.1
C10' C11' C12' 120.3(3)
C10' C11' H11A 119.9
C12' C11' H11A 119.9
C31 C32 C33 119.5(3)
C31 C32 H32A 120.3
C33 C32 H32A 120.3
C44' C45' C46' 123.4(4)
C44' C45' H45B 118.3
C46' C45' H45B 118.3
C45' C46' C47' 117.5(3)
C45' C46' C49' 121.5(4)
C47' C46' C49' 121.1(4)
C42' C41' H41D 109.5
C42' C41' H41E 109.5
H41D C41' H41E 109.5
C42' C41' H41F 109.5
H41D C41' H41F 109.5
H41E C41' H41F 109.5
C22' C27' C26' 120.4(3)
C22' C27' H27B 119.8
C26' C27' H27B 119.8
C46 C47 C48 122.7(3)
C46 C47 H47B 118.7
C48 C47 H47B 118.7
C25 C26 C27 120.1(4)
C25 C26 H26A 119.9
C27 C26 H26A 119.9
C30 C29 C28 120.4(3)
C30 C29 H29A 119.8
C28 C29 H29A 119.8
C30 C31 C32 119.4(3)
C30 C31 H31A 120.3
C32 C31 H31A 120.3
C48' C52' C53' 116.0(3)
C48' C52' H52C 108.3
C53' C52' H52C 108.3
C48' C52' H52D 108.3
C53' C52' H52D 108.3
H52C C52' H52D 107.4
C8 C13 C12 121.2(3)
C8 C13 H13A 119.4
C12 C13 H13A 119.4
C16 C20 H20A 109.5
C16 C20 H20B 109.5
H20A C20 H20B 109.5
C16 C20 H20C 109.5
H20A C20 H20C 109.5
H20B C20 H20C 109.5
C11 C10 C9 120.9(4)
C11 C10 H10B 119.5
C9 C10 H10B 119.5
C28' C29' C30' 121.2(4)
C28' C29' H29B 119.4
C30' C29' H29B 119.4
C5 C4 C3 120.2(4)
C5 C4 H4A 119.9
C3 C4 H4A 119.9
C1' C6' C5' 120.2(5)
C1' C6' H6'A 119.9
C5' C6' H6'A 119.9
C51' C50' C44' 116.1(4)
C51' C50' H50A 108.3
C44' C50' H50A 108.3
C51' C50' H50B 108.3
C44' C50' H50B 108.3
H50A C50' H50B 107.4
C50' C51' H51A 109.5
C50' C51' H51B 109.5
H51A C51' H51B 109.5
C50' C51' H51C 109.5
H51A C51' H51C 109.5
H51B C51' H51C 109.5
C11' C12' C13' 120.1(4)
C11' C12' H12A 119.9
C13' C12' H12A 119.9
C8' C13' C12' 120.7(3)
C8' C13' H13B 119.7
C12' C13' H13B 119.7
C1' C2' C3' 120.5(4)
C1' C2' H2'A 119.8
C3' C2' H2'A 119.8
C31 C30 C29 121.1(3)
C31 C30 H30A 119.5
C29 C30 H30A 119.5
C25' C26' C27' 121.0(4)
C25' C26' H26B 119.5
C27' C26' H26B 119.5
C26 C25 C24 120.7(4)
C26 C25 H25A 119.7
C24 C25 H25A 119.7
C31' C30' C29' 120.3(4)
C31' C30' H30B 119.9
C29' C30' H30B 119.9
C46 C49 H49A 109.5
C46 C49 H49B 109.5
H49A C49 H49B 109.5
C46 C49 H49C 109.5
H49A C49 H49C 109.5
H49B C49 H49C 109.5
C25 C24 C23 119.3(4)
C25 C24 H24A 120.4
C23 C24 H24A 120.4
C4 C5 C6 121.1(4)
C4 C5 H5A 119.4
C6 C5 H5A 119.4
C1 C6 C5 119.8(4)
C1 C6 H6A 120.1
C5 C6 H6A 120.1
C30' C31' C32' 119.4(4)
C30' C31' H31B 120.3
C32' C31' H31B 120.3
C3' C4' C5' 119.9(4)
C3' C4' H4'A 120.1
C5' C4' H4'A 120.1
C46' C49' H49D 109.5
C46' C49' H49E 109.5
H49D C49' H49E 109.5
C46' C49' H49F 109.5
H49D C49' H49F 109.5
H49E C49' H49F 109.5
C32' C33' C28' 121.1(4)
C32' C33' H33B 119.5
C28' C33' H33B 119.5
C2 C3 C4 119.7(4)
C2 C3 H3A 120.2
C4 C3 H3A 120.2
C11 C12 C13 119.1(4)
C11 C12 H12B 120.5
C13 C12 H12B 120.5
C52 C53 H53A 109.5
C52 C53 H53B 109.5
H53A C53 H53B 109.5
C52 C53 H53C 109.5
H53A C53 H53C 109.5
H53B C53 H53C 109.5
C52' C53' H53D 109.5
C52' C53' H53E 109.5
H53D C53' H53E 109.5
C52' C53' H53F 109.5
H53D C53' H53F 109.5
H53E C53' H53F 109.5
C25' C24' C23' 120.8(4)
C25' C24' H24B 119.6
C23' C24' H24B 119.6
C26' C25' C24' 118.9(4)
C26' C25' H25B 120.6
C24' C25' H25B 120.6
C10 C11 C12 119.5(4)
C10 C11 H11B 120.2
C12 C11 H11B 120.2
C31' C32' C33' 120.4(4)
C31' C32' H32B 119.8
C33' C32' H32B 119.8
C4' C3' C2' 119.4(5)
C4' C3' H3'A 120.3
C2' C3' H3'A 120.3
C16' C20' H20D 109.5
C16' C20' H20E 109.5
H20D C20' H20E 109.5
C16' C20' H20F 109.5
H20D C20' H20F 109.5
H20E C20' H20F 109.5
C4' C5' C6' 121.1(5)
C4' C5' H5'A 119.5
C6' C5' H5'A 119.5
C44 C50 C51 116(4)
C44 C50 H50C 108.3
C51 C50 H50C 108.3
C44 C50 H50D 108.3
C51 C50 H50D 108.3
H50C C50 H50D 107.4
C50 C51 H51D 109.5
C50 C51 H51E 109.5
H51D C51 H51E 109.5
C50 C51 H51F 109.5
H51D C51 H51F 109.5
H51E C51 H51F 109.5
C51A C50A C44 116.3(11)
C51A C50A H50E 108.2
C44 C50A H50E 108.2
C51A C50A H50F 108.2
C44 C50A H50F 108.2
H50E C50A H50F 107.4
C50A C51A H51G 109.5
C50A C51A H51H 109.5
H51G C51A H51H 109.5
C50A C51A H51I 109.5
H51G C51A H51I 109.5
H51H C51A H51I 109.5

loop_
_geom_bond_atom_site_label_1
_geom_bond_atom_site_label_2
_geom_bond_distance
Co N2 2.047(2)
Co N3 2.163(2)
Co N1 2.188(2)
Co Cl1 2.2451(10)
Co Cl2 2.3004(9)
Co' N2' 2.034(2)
Co' N1' 2.153(2)
Co' N3' 2.164(3)
Co' Cl1' 2.2434(10)
Co' Cl2' 2.3192(9)
N2 C36 1.331(3)
N2 C40 1.337(3)
N1 C35 1.288(3)
N1 C19 1.436(3)
N2' C36' 1.332(4)
N2' C40' 1.344(4)
N1' C35' 1.283(4)
N1' C19' 1.433(3)
C40 C39 1.387(4)
C40 C42 1.476(4)
N3 C42 1.286(3)
N3 C43 1.436(3)
N3' C42' 1.296(4)
N3' C43' 1.419(4)
C42 C41 1.502(4)
C28 C29 1.378(4)
C28 C33 1.391(4)
C28 C21 1.525(4)
C14 C15 1.391(4)
C14 C19 1.401(4)
C14 C7 1.525(4)
C19' C18' 1.393(4)
C19' C14' 1.401(4)
C19 C18 1.399(4)
C18 C17 1.394(4)
C18 C21 1.523(4)
C36 C37 1.380(4)
C36 C35 1.490(4)
C17 C16 1.388(4)
C17 H17A 0.9300
C35 C34 1.489(4)
C37 C38 1.385(4)
C37 H37A 0.9300
C39 C38 1.382(4)
C39 H39A 0.9300
C14' C15' 1.393(4)
C14' C7' 1.525(4)
C7 C1 1.525(4)
C7 C8 1.529(4)
C7 H7A 0.9800
C36' C37' 1.386(4)
C36' C35' 1.495(4)
C15 C16 1.384(4)
C15 H15A 0.9300
C16 C20 1.505(4)
C21 C22 1.516(4)
C21 H21A 0.9800
C28' C29' 1.377(4)
C28' C33' 1.384(5)
C28' C21' 1.524(4)
C15' C16' 1.388(4)
C15' H15B 0.9300
C18' C17' 1.394(4)
C18' C21' 1.530(4)
C38 H38A 0.9300
C40' C39' 1.405(4)
C40' C42' 1.468(4)
C8' C13' 1.376(5)
C8' C9' 1.396(4)
C8' C7' 1.526(4)
C35' C34' 1.492(4)
C21' C22' 1.520(4)
C21' H21B 0.9800
C43' C48' 1.400(4)
C43' C44' 1.408(5)
C34 H34A 0.9600
C34 H34B 0.9600
C34 H34C 0.9600
C43 C44 1.399(4)
C43 C48 1.401(4)
C1 C6 1.386(5)
C1 C2 1.394(5)
C22 C27 1.390(4)
C22 C23 1.390(4)
C42' C41' 1.485(4)
C22' C27' 1.377(4)
C22' C23' 1.388(5)
C48' C47' 1.392(5)
C48' C52' 1.516(5)
C34' H34D 0.9600
C34' H34E 0.9600
C34' H34F 0.9600
C8 C13 1.380(4)
C8 C9 1.380(4)
C7' C1' 1.536(4)
C7' H7'A 0.9800
C39' C38' 1.368(5)
C39' H39B 0.9300
C44 C50 1.35(5)
C44 C45 1.387(4)
C44 C50A 1.549(13)
C37' C38' 1.382(5)
C37' H37B 0.9300
C45 C46 1.377(5)
C45 H45A 0.9300
C38' H38B 0.9300
C41 H41A 0.9600
C41 H41B 0.9600
C41 H41C 0.9600
C46 C47 1.376(5)
C46 C49 1.513(4)
C16' C17' 1.392(4)
C16' C20' 1.513(4)
C33 C32 1.382(4)
C33 H33A 0.9300
C17' H17B 0.9300
C27 C26 1.390(5)
C27 H27A 0.9300
C2 C3 1.375(5)
C2 H2A 0.9300
C23' C24' 1.387(5)
C23' H23A 0.9300
C52 C53 1.496(5)
C52 C48 1.511(5)
C52 H52A 0.9700
C52 H52B 0.9700
C48 C47 1.383(4)
C44' C45' 1.366(5)
C44' C50' 1.514(6)
C10' C11' 1.364(5)
C10' C9' 1.390(4)
C10' H10A 0.9300
C23 C24 1.385(5)
C23 H23B 0.9300
C1' C2' 1.366(5)
C1' C6' 1.372(5)
C9 C10 1.378(5)
C9 H9A 0.9300
C47' C46' 1.393(5)
C47' H47A 0.9300
C9' H9'A 0.9300
C11' C12' 1.367(5)
C11' H11A 0.9300
C32 C31 1.380(5)
C32 H32A 0.9300
C45' C46' 1.391(5)
C45' H45B 0.9300
C46' C49' 1.499(5)
C41' H41D 0.9600
C41' H41E 0.9600
C41' H41F 0.9600
C27' C26' 1.398(5)
C27' H27B 0.9300
C47 H47B 0.9300
C26 C25 1.366(6)
C26 H26A 0.9300
C29 C30 1.377(5)
C29 H29A 0.9300
C31 C30 1.373(5)
C31 H31A 0.9300
C52' C53' 1.521(5)
C52' H52C 0.9700
C52' H52D 0.9700
C13 C12 1.398(5)
C13 H13A 0.9300
C20 H20A 0.9600
C20 H20B 0.9600
C20 H20C 0.9600
C10 C11 1.365(6)
C10 H10B 0.9300
C29' C30' 1.383(5)
C29' H29B 0.9300
C4 C5 1.334(7)
C4 C3 1.387(6)
C4 H4A 0.9300
C6' C5' 1.382(6)
C6' H6'A 0.9300
C50' C51' 1.494(6)
C50' H50A 0.9700
C50' H50B 0.9700
C51' H51A 0.9600
C51' H51B 0.9600
C51' H51C 0.9600
C12' C13' 1.383(5)
C12' H12A 0.9300
C13' H13B 0.9300
C2' C3' 1.420(6)
C2' H2'A 0.9300
C30 H30A 0.9300
C26' C25' 1.361(6)
C26' H26B 0.9300
C25 C24 1.377(6)
C25 H25A 0.9300
C30' C31' 1.365(6)
C30' H30B 0.9300
C49 H49A 0.9600
C49 H49B 0.9600
C49 H49C 0.9600
C24 H24A 0.9300
C5 C6 1.404(5)
C5 H5A 0.9300
C6 H6A 0.9300
C31' C32' 1.366(6)
C31' H31B 0.9300
C4' C3' 1.354(7)
C4' C5' 1.364(8)
C4' H4'A 0.9300
C49' H49D 0.9600
C49' H49E 0.9600
C49' H49F 0.9600
C33' C32' 1.381(5)
C33' H33B 0.9300
C3 H3A 0.9300
C12 C11 1.391(6)
C12 H12B 0.9300
C53 H53A 0.9600
C53 H53B 0.9600
C53 H53C 0.9600
C53' H53D 0.9600
C53' H53E 0.9600
C53' H53F 0.9600
C24' C25' 1.378(6)
C24' H24B 0.9300
C25' H25B 0.9300
C11 H11B 0.9300
C32' H32B 0.9300
C3' H3'A 0.9300
C20' H20D 0.9600
C20' H20E 0.9600
C20' H20F 0.9600
C5' H5'A 0.9300
C50 C51 1.53(6)
C50 H50C 0.9700
C50 H50D 0.9700
C51 H51D 0.9600
C51 H51E 0.9600
C51 H51F 0.9600
C50A C51A 1.482(17)
C50A H50E 0.9700
C50A H50F 0.9700
C51A H51G 0.9600
C51A H51H 0.9600
C51A H51I 0.9600

loop_
_geom_torsion_atom_site_label_1
_geom_torsion_atom_site_label_2
_geom_torsion_atom_site_label_3
_geom_torsion_atom_site_label_4
_geom_torsion
N3 Co N2 C36 -170.7(2)
N1 Co N2 C36 -14.7(2)
Cl1 Co N2 C36 -90.0(3)
Cl2 Co N2 C36 89.5(2)
N3 Co N2 C40 19.4(2)
N1 Co N2 C40 175.3(2)
Cl1 Co N2 C40 100.0(2)
Cl2 Co N2 C40 -80.5(2)
N2 Co N1 C35 10.78(19)
N3 Co N1 C35 48.7(3)
Cl1 Co N1 C35 168.68(19)
Cl2 Co N1 C35 -76.7(2)
N2 Co N1 C19 -171.7(2)
N3 Co N1 C19 -133.8(2)
Cl1 Co N1 C19 -13.8(2)
Cl2 Co N1 C19 100.9(2)
N1' Co' N2' C36' 14.6(2)
N3' Co' N2' C36' 169.6(2)
Cl1' Co' N2' C36' 90.8(3)
Cl2' Co' N2' C36' -88.6(2)
N1' Co' N2' C40' -171.4(2)
N3' Co' N2' C40' -16.4(2)
Cl1' Co' N2' C40' -95.2(3)
Cl2' Co' N2' C40' 85.4(2)
N2' Co' N1' C35' -14.9(2)
N3' Co' N1' C35' -55.3(3)
Cl1' Co' N1' C35' -171.81(19)
Cl2' Co' N1' C35' 71.1(2)
N2' Co' N1' C19' 167.3(2)
N3' Co' N1' C19' 126.9(2)
Cl1' Co' N1' C19' 10.4(2)
Cl2' Co' N1' C19' -106.65(19)
C36 N2 C40 C39 -4.5(4)
Co N2 C40 C39 165.3(2)
C36 N2 C40 C42 171.4(2)
Co N2 C40 C42 -18.8(3)
N2 Co N3 C42 -17.1(2)
N1 Co N3 C42 -55.0(3)
Cl1 Co N3 C42 -174.42(19)
Cl2 Co N3 C42 71.6(2)
N2 Co N3 C43 169.0(2)
N1 Co N3 C43 131.1(2)
Cl1 Co N3 C43 11.7(2)
Cl2 Co N3 C43 -102.3(2)
N2' Co' N3' C42' 18.5(2)
N1' Co' N3' C42' 58.9(3)
Cl1' Co' N3' C42' 175.1(2)
Cl2' Co' N3' C42' -68.0(2)
N2' Co' N3' C43' -170.0(2)
N1' Co' N3' C43' -129.6(2)
Cl1' Co' N3' C43' -13.4(2)
Cl2' Co' N3' C43' 103.5(2)
C43 N3 C42 C40 -172.9(2)
Co N3 C42 C40 12.9(3)
C43 N3 C42 C41 2.9(4)
Co N3 C42 C41 -171.3(2)
N2 C40 C42 N3 3.0(4)
C39 C40 C42 N3 178.6(3)
N2 C40 C42 C41 -173.2(2)
C39 C40 C42 C41 2.4(4)
C35' N1' C19' C18' -98.1(3)
Co' N1' C19' C18' 79.5(3)
C35' N1' C19' C14' 91.4(3)
Co' N1' C19' C14' -90.9(3)
C15 C14 C19 C18 -4.9(4)
C7 C14 C19 C18 174.6(2)
C15 C14 C19 N1 179.3(2)
C7 C14 C19 N1 -1.2(4)
C35 N1 C19 C18 90.2(3)
Co N1 C19 C18 -87.2(3)
C35 N1 C19 C14 -93.9(3)
Co N1 C19 C14 88.6(3)
C14 C19 C18 C17 5.1(4)
N1 C19 C18 C17 -179.2(2)
C14 C19 C18 C21 -173.4(2)
N1 C19 C18 C21 2.4(4)
C40 N2 C36 C37 4.9(4)
Co N2 C36 C37 -164.8(2)
C40 N2 C36 C35 -174.1(2)
Co N2 C36 C35 16.2(3)
C19 C18 C17 C16 -1.5(4)
C21 C18 C17 C16 176.9(3)
C19 N1 C35 C34 -0.4(4)
Co N1 C35 C34 177.2(2)
C19 N1 C35 C36 176.3(2)
Co N1 C35 C36 -6.0(3)
N2 C36 C35 N1 -5.8(4)
C37 C36 C35 N1 175.2(3)
N2 C36 C35 C34 171.2(2)
C37 C36 C35 C34 -7.7(4)
N2 C36 C37 C38 -2.0(5)
C35 C36 C37 C38 176.8(3)
N2 C40 C39 C38 1.3(4)
C42 C40 C39 C38 -173.9(3)
C18' C19' C14' C15' 5.6(4)
N1' C19' C14' C15' 176.0(3)
C18' C19' C14' C7' -173.0(3)
N1' C19' C14' C7' -2.5(4)
C15 C14 C7 C1 29.8(4)
C19 C14 C7 C1 -149.6(3)
C15 C14 C7 C8 -98.7(3)
C19 C14 C7 C8 81.8(3)
C40' N2' C36' C37' -1.3(4)
Co' N2' C36' C37' 172.3(2)
C40' N2' C36' C35' 173.8(2)
Co' N2' C36' C35' -12.6(3)
C19 C14 C15 C16 1.1(4)
C7 C14 C15 C16 -178.4(3)
C14 C15 C16 C17 2.3(4)
C14 C15 C16 C20 -179.7(3)
C18 C17 C16 C15 -2.1(4)
C18 C17 C16 C20 179.9(3)
C17 C18 C21 C22 99.4(3)
C19 C18 C21 C22 -82.2(3)
C17 C18 C21 C28 -30.3(4)
C19 C18 C21 C28 148.1(2)
C29 C28 C21 C22 -14.4(4)
C33 C28 C21 C22 166.5(3)
C29 C28 C21 C18 114.1(3)
C33 C28 C21 C18 -65.0(3)
C19' C14' C15' C16' -2.6(4)
C7' C14' C15' C16' 175.9(3)
C14' C19' C18' C17' -4.1(4)
N1' C19' C18' C17' -174.2(3)
C14' C19' C18' C21' 176.4(3)
N1' C19' C18' C21' 6.3(4)
C40 C39 C38 C37 1.4(5)
C36 C37 C38 C39 -1.1(5)
C36' N2' C40' C39' 1.8(4)
Co' N2' C40' C39' -171.9(2)
C36' N2' C40' C42' -173.5(2)
Co' N2' C40' C42' 12.8(3)
C19' N1' C35' C34' 8.0(4)
Co' N1' C35' C34' -169.8(2)
C19' N1' C35' C36' -169.2(2)
Co' N1' C35' C36' 13.0(3)
N2' C36' C35' N1' -1.0(3)
C37' C36' C35' N1' 173.7(3)
N2' C36' C35' C34' -178.5(2)
C37' C36' C35' C34' -3.8(4)
C29' C28' C21' C22' 15.5(4)
C33' C28' C21' C22' -163.3(3)
C29' C28' C21' C18' -111.9(3)
C33' C28' C21' C18' 69.3(4)
C19' C18' C21' C22' 85.0(3)
C17' C18' C21' C22' -94.5(3)
C19' C18' C21' C28' -146.5(3)
C17' C18' C21' C28' 34.1(4)
C42' N3' C43' C48' 84.2(4)
Co' N3' C43' C48' -86.6(3)
C42' N3' C43' C44' -99.9(4)
Co' N3' C43' C44' 89.3(3)
C42 N3 C43 C44 -77.8(3)
Co N3 C43 C44 95.8(3)
C42 N3 C43 C48 104.0(3)
Co N3 C43 C48 -82.4(3)
C14 C7 C1 C6 -107.6(3)
C8 C7 C1 C6 19.9(4)
C14 C7 C1 C2 71.3(3)
C8 C7 C1 C2 -161.2(3)
C18 C21 C22 C27 -47.7(4)
C28 C21 C22 C27 80.2(3)
C18 C21 C22 C23 130.2(3)
C28 C21 C22 C23 -102.0(3)
C43' N3' C42' C40' 171.0(3)
Co' N3' C42' C40' -17.5(3)
C43' N3' C42' C41' -6.0(5)
Co' N3' C42' C41' 165.6(2)
N2' C40' C42' N3' 4.0(4)
C39' C40' C42' N3' -170.8(3)
N2' C40' C42' C41' -178.9(3)
C39' C40' C42' C41' 6.2(5)
C28' C21' C22' C27' 95.2(3)
C18' C21' C22' C27' -136.6(3)
C28' C21' C22' C23' -84.9(4)
C18' C21' C22' C23' 43.3(4)
C44' C43' C48' C47' -1.3(5)
N3' C43' C48' C47' 174.4(3)
C44' C43' C48' C52' -179.8(3)
N3' C43' C48' C52' -4.1(4)
C14 C7 C8 C13 46.6(4)
C1 C7 C8 C13 -81.0(4)
C14 C7 C8 C9 -133.7(3)
C1 C7 C8 C9 98.7(3)
C15' C14' C7' C8' -27.5(4)
C19' C14' C7' C8' 151.0(3)
C15' C14' C7' C1' 102.3(3)
C19' C14' C7' C1' -79.2(3)
C13' C8' C7' C14' -67.3(4)
C9' C8' C7' C14' 113.5(3)
C13' C8' C7' C1' 163.9(3)
C9' C8' C7' C1' -15.4(4)
N2' C40' C39' C38' -0.9(4)
C42' C40' C39' C38' 173.7(3)
C48 C43 C44 C50 -178(3)
N3 C43 C44 C50 3(3)
C48 C43 C44 C45 -2.7(4)
N3 C43 C44 C45 179.2(2)
C48 C43 C44 C50A 175.8(8)
N3 C43 C44 C50A -2.4(8)
N2' C36' C37' C38' -0.1(4)
C35' C36' C37' C38' -174.4(3)
C50 C44 C45 C46 175(3)
C43 C44 C45 C46 -1.1(4)
C50A C44 C45 C46 -179.6(8)
C40' C39' C38' C37' -0.4(5)
C36' C37' C38' C39' 0.9(5)
C44 C45 C46 C47 3.1(5)
C44 C45 C46 C49 179.2(3)
C14' C15' C16' C17' -1.6(5)
C14' C15' C16' C20' -178.7(3)
C29 C28 C33 C32 -0.1(5)
C21 C28 C33 C32 179.1(3)
C15' C16' C17' C18' 3.1(5)
C20' C16' C17' C18' -179.9(3)
C19' C18' C17' C16' -0.3(5)
C21' C18' C17' C16' 179.1(3)
C23 C22 C27 C26 0.1(5)
C21 C22 C27 C26 177.9(3)
C6 C1 C2 C3 0.3(5)
C7 C1 C2 C3 -178.6(3)
C27' C22' C23' C24' -1.3(5)
C21' C22' C23' C24' 178.7(3)
C44 C43 C48 C47 4.3(4)
N3 C43 C48 C47 -177.4(3)
C44 C43 C48 C52 -174.3(3)
N3 C43 C48 C52 4.0(4)
C53 C52 C48 C47 94.7(4)
C53 C52 C48 C43 -86.7(4)
C48' C43' C44' C45' 1.7(5)
N3' C43' C44' C45' -174.2(3)
C48' C43' C44' C50' -179.2(3)
N3' C43' C44' C50' 4.9(5)
C27 C22 C23 C24 0.9(5)
C21 C22 C23 C24 -177.0(3)
C14' C7' C1' C2' -42.5(4)
C8' C7' C1' C2' 86.6(4)
C14' C7' C1' C6' 138.3(3)
C8' C7' C1' C6' -92.6(4)
C13 C8 C9 C10 -1.2(5)
C7 C8 C9 C10 179.0(3)
C43' C48' C47' C46' -1.0(5)
C52' C48' C47' C46' 177.4(3)
C11' C10' C9' C8' 0.3(5)
C13' C8' C9' C10' -1.0(5)
C7' C8' C9' C10' 178.2(3)
C9' C10' C11' C12' 0.9(6)
C28 C33 C32 C31 -1.5(5)
C43' C44' C45' C46' 0.2(6)
C50' C44' C45' C46' -178.9(4)
C44' C45' C46' C47' -2.4(6)
C44' C45' C46' C49' 176.7(4)
C48' C47' C46' C45' 2.7(5)
C48' C47' C46' C49' -176.4(3)
C23' C22' C27' C26' 0.6(5)
C21' C22' C27' C26' -179.5(3)
C45 C46 C47 C48 -1.3(5)
C49 C46 C47 C48 -177.4(3)
C43 C48 C47 C46 -2.3(5)
C52 C48 C47 C46 176.4(3)
C22 C27 C26 C25 -1.0(6)
C33 C28 C29 C30 1.6(5)
C21 C28 C29 C30 -177.6(3)
C33 C32 C31 C30 1.6(5)
C47' C48' C52' C53' -9.2(5)
C43' C48' C52' C53' 169.2(3)
C9 C8 C13 C12 -0.1(5)
C7 C8 C13 C12 179.6(3)
C8 C9 C10 C11 2.3(6)
C33' C28' C29' C30' -0.4(5)
C21' C28' C29' C30' -179.2(3)
C2' C1' C6' C5' 0.9(5)
C7' C1' C6' C5' -179.9(3)
C45' C44' C50' C51' -10.1(7)
C43' C44' C50' C51' 170.8(4)
C10' C11' C12' C13' -1.4(6)
C9' C8' C13' C12' 0.6(5)
C7' C8' C13' C12' -178.7(3)
C11' C12' C13' C8' 0.6(6)
C6' C1' C2' C3' -1.0(5)
C7' C1' C2' C3' 179.8(3)
C32 C31 C30 C29 -0.2(6)
C28 C29 C30 C31 -1.4(6)
C22' C27' C26' C25' 1.9(7)
C27 C26 C25 C24 1.0(7)
C28' C29' C30' C31' 1.3(5)
C26 C25 C24 C23 -0.1(7)
C22 C23 C24 C25 -0.9(6)
C3 C4 C5 C6 1.1(6)
C2 C1 C6 C5 -1.6(5)
C7 C1 C6 C5 177.3(3)
C4 C5 C6 C1 0.9(6)
C29' C30' C31' C32' -1.6(6)
C29' C28' C33' C32' -0.1(5)
C21' C28' C33' C32' 178.8(3)
C1 C2 C3 C4 1.6(5)
C5 C4 C3 C2 -2.3(6)
C8 C13 C12 C11 0.4(6)
C22' C23' C24' C25' -0.2(6)
C27' C26' C25' C24' -3.4(7)
C23' C24' C25' C26' 2.6(7)
C9 C10 C11 C12 -1.9(7)
C13 C12 C11 C10 0.6(7)
C30' C31' C32' C33' 1.1(6)
C28' C33' C32' C31' -0.3(6)
C5' C4' C3' C2' -0.6(7)
C1' C2' C3' C4' 0.9(6)
C3' C4' C5' C6' 0.5(7)
C1' C6' C5' C4' -0.6(6)
C45 C44 C50 C51 56(5)
C43 C44 C50 C51 -129(3)
C50A C44 C50 C51 -55(31)
C50 C44 C50A C51A 73(33)
C45 C44 C50A C51A 1.6(16)
C43 C44 C50A C51A -176.8(9)

loop_
_platon_squeeze_void_nr
_platon_squeeze_void_average_x
_platon_squeeze_void_average_y
_platon_squeeze_void_average_z
_platon_squeeze_void_volume
_platon_squeeze_void_count_electrons
1 -0.010 -0.004 0.000 1274.4 16.1
2 -0.242 0.209 0.378 147.3 -2.1
3 0.242 0.791 0.622 147.4 -2.4
4 0.235 0.096 0.319 22.2 -1.2
5 0.765 0.904 0.681 22.2 -1.1
